data_4519477
loop_
_publ_author_name
'Johann O. E. Sosoe'
'Thierry Maris'
'James D. Wuest'

_publ_section_title
;
 Strongly Hydrogen-Bonded Networks Formed by Sulfate and Bisulfate Salts
 of Benzenetetramines
;
_journal_name_full 'Crystal Growth and Design'
_journal_page_first 8865
_journal_page_last 8874
_journal_paper_doi 10.1021/acs.cgd.3c00950
_journal_volume 23
_journal_year 2023
_chemical_formula_moiety 'C6 H13 N4, O4 S, H O4 S'
_chemical_formula_sum 'C6 H14 N4 O8 S2'
_chemical_formula_weight 334.33
_chemical_name_systematic
;
5-aminobenzene-1,2,4-triammonium hydrogen disulfate
;
_space_group_crystal_system triclinic
_space_group_IT_number 2
_space_group_name_Hall '-P 1'
_space_group_name_H-M_alt 'P -1'
_atom_sites_solution_hydrogens mixed
_atom_sites_solution_primary dual
_cell_angle_alpha 83.536(4)
_cell_angle_beta 81.860(4)
_cell_angle_gamma 81.853(4)
_cell_formula_units_Z 4
_cell_length_a 7.4480(5)
_cell_length_b 9.8087(7)
_cell_length_c 17.1698(11)
_cell_measurement_reflns_used 9867
_cell_measurement_temperature 150
_cell_measurement_theta_max 60.779
_cell_measurement_theta_min 4.394
_cell_volume 1223.68(14)
_computing_cell_refinement
;
SAINT (2020) V8.40B; Integration Software for Single Crystal Data.
Bruker AXS Inc., Madison, WI 53719-1173.
;
_computing_data_collection
;
APEX 4 (2022) Bruker AXS Inc., Madison, WI 53719-1173.
;
_computing_data_reduction
;
SAINT (2020) V8.40B; Integration Software for Single Crystal Data.
Bruker AXS Inc., Madison, WI 53719-1173.
;
_computing_molecular_graphics 'Olex2 1.3 (Dolomanov et al., 2009)'
_computing_publication_material 'Olex2 1.3 (Dolomanov et al., 2009)'
_computing_structure_refinement 'XL  (Sheldrick, 2008)'
_computing_structure_solution 'SHELXT 2018/2 (Sheldrick, 2018)'
_diffrn_ambient_temperature 150
_diffrn_detector 'CMOS Area detector'
_diffrn_detector_area_resol_mean 10.42
_diffrn_detector_type 'Bruker CMOS Photon III '
_diffrn_measured_fraction_theta_full 1.000
_diffrn_measured_fraction_theta_max 0.993
_diffrn_measurement_device 'k-geometry diffractometer'
_diffrn_measurement_device_type 'Bruker Venture Metaljet'
_diffrn_measurement_method '\w and \f scans'
_diffrn_radiation_collimation 'Focusing mirrors'
_diffrn_radiation_monochromator 'Helios MX Mirror Optics'
_diffrn_radiation_probe x-ray
_diffrn_radiation_type 'Ga K\a'
_diffrn_radiation_wavelength 1.34139
_diffrn_reflns_av_R_equivalents 0.0823
_diffrn_reflns_av_unetI/netI 0.0432
_diffrn_reflns_Laue_measured_fraction_full 1.000
_diffrn_reflns_Laue_measured_fraction_max 0.993
_diffrn_reflns_limit_h_max 9
_diffrn_reflns_limit_h_min -9
_diffrn_reflns_limit_k_max 12
_diffrn_reflns_limit_k_min -12
_diffrn_reflns_limit_l_max 22
_diffrn_reflns_limit_l_min -21
_diffrn_reflns_number 47344
_diffrn_reflns_point_group_measured_fraction_full 1.000
_diffrn_reflns_point_group_measured_fraction_max 0.993
_diffrn_reflns_theta_full 53.594
_diffrn_reflns_theta_max 60.966
_diffrn_reflns_theta_min 2.272
_diffrn_source 'Metal Jet'
_diffrn_source_current 2.86
_diffrn_source_power 0.1993706
_diffrn_source_target Ga
_diffrn_source_type 'Gallium Liquid Metal Jet Source'
_diffrn_source_voltage 69.71
_exptl_absorpt_coefficient_mu 2.918
_exptl_absorpt_correction_T_max 0.2103
_exptl_absorpt_correction_T_min 0.1078
_exptl_absorpt_correction_type multi-scan
_exptl_absorpt_process_details
;
SADABS-2016/2 (Bruker,2016/2) was used for absorption correction.
wR2(int) was 0.1384 before and 0.0867 after correction.
The Ratio of minimum to maximum transmission is 0.5126.
The \l/2 correction factor is Not present.
;
_exptl_crystal_colour 'clear light colourless'
_exptl_crystal_colour_lustre clear
_exptl_crystal_colour_modifier light
_exptl_crystal_colour_primary colourless
_exptl_crystal_density_diffrn 1.815
_exptl_crystal_description plate
_exptl_crystal_F_000 696
_exptl_crystal_recrystallization_method 'crystallised from H2O'
_exptl_crystal_size_max 0.11
_exptl_crystal_size_mid 0.09
_exptl_crystal_size_min 0.07
_refine_diff_density_max 0.523
_refine_diff_density_min -0.653
_refine_diff_density_rms 0.092
_refine_ls_extinction_coef 0.0022(5)
_refine_ls_extinction_expression Fc^*^=kFc[1+0.001xFc^2^\l^3^/sin(2\q)]^-1/4^
_refine_ls_extinction_method 'SHELXL-2019/2 (Sheldrick 2019)'
_refine_ls_goodness_of_fit_ref 1.073
_refine_ls_hydrogen_treatment mixed
_refine_ls_matrix_type full
_refine_ls_number_parameters 386
_refine_ls_number_reflns 5638
_refine_ls_number_restraints 6
_refine_ls_restrained_S_all 1.072
_refine_ls_R_factor_all 0.0847
_refine_ls_R_factor_gt 0.0599
_refine_ls_shift/su_max 0.000
_refine_ls_shift/su_mean 0.000
_refine_ls_structure_factor_coef Fsqd
_refine_ls_weighting_details 'w=1/[\s^2^(Fo^2^)+(0.0937P)^2^+1.0655P] where P=(Fo^2^+2Fc^2^)/3'
_refine_ls_weighting_scheme calc
_refine_ls_wR_factor_gt 0.1580
_refine_ls_wR_factor_ref 0.1770
_reflns_Friedel_coverage 0.000
_reflns_Friedel_fraction_full .
_reflns_Friedel_fraction_max .
_reflns_number_gt 4079
_reflns_number_total 5638
_reflns_threshold_expression 'I > 2\s(I)'
_cod_data_source_file H3BTA_SO4_HSO4_P-1.cif
_cod_data_source_block jw25801
_cod_database_code 4519477

loop_
_space_group_symop_id
_space_group_symop_operation_xyz
1 'x, y, z'
2 '-x, -y, -z'

loop_
_atom_site_label
_atom_site_type_symbol
_atom_site_fract_x
_atom_site_fract_y
_atom_site_fract_z
_atom_site_U_iso_or_equiv
_atom_site_adp_type
_atom_site_occupancy
_atom_site_site_symmetry_order
_atom_site_calc_flag
_atom_site_refinement_flags_posn
_atom_site_refinement_flags_adp
_atom_site_refinement_flags_occupancy
_atom_site_disorder_assembly
_atom_site_disorder_group
C1A C 0.7377(4) 0.9195(3) 0.9145(2) 0.0336(7) Uani 1 1 d . . . . .
H1A H 0.730722 0.965311 0.959642 0.050 Uiso 1 1 calc R U . . .
C2A C 0.7359(4) 0.7774(3) 0.92087(19) 0.0321(7) Uani 1 1 d . . . . .
C3A C 0.7406(4) 0.7121(3) 0.8530(2) 0.0326(7) Uani 1 1 d . . . . .
C4A C 0.7550(4) 0.7844(3) 0.7796(2) 0.0354(7) Uani 1 1 d . . . . .
H4A H 0.758417 0.738120 0.734919 0.043 Uiso 1 1 calc R U . . .
C5A C 0.7646(5) 0.9270(3) 0.7712(2) 0.0363(7) Uani 1 1 d . . . . .
C6A C 0.7500(4) 0.9926(3) 0.8403(2) 0.0333(7) Uani 1 1 d . . . . .
N1A N 0.7413(4) 0.6999(3) 0.99782(16) 0.0334(6) Uani 1 1 d . . . . .
H1AA H 0.695113 0.755267 1.035367 0.050 Uiso 1 1 calc R U . . .
H1AB H 0.856589 0.667002 1.004013 0.050 Uiso 1 1 calc R U . . .
H1AC H 0.675609 0.629919 1.001271 0.050 Uiso 1 1 calc R U . . .
N2A N 0.7192(4) 0.5655(3) 0.86012(17) 0.0366(6) Uani 1 1 d . . . . .
H2AA H 0.801993 0.517734 0.888669 0.055 Uiso 1 1 calc R U . . .
H2AB H 0.734906 0.535758 0.812221 0.055 Uiso 1 1 calc R U . . .
H2AC H 0.607488 0.553460 0.883800 0.055 Uiso 1 1 calc R U . . .
N3A N 0.7906(5) 0.9985(3) 0.69739(19) 0.0452(8) Uani 1 1 d D . . . .
H3AA H 0.767(6) 0.956(4) 0.664(2) 0.049(12) Uiso 1 1 d D . . . .
H3AB H 0.744(7) 1.076(3) 0.696(4) 0.09(2) Uiso 1 1 d D . . . .
N4A N 0.7504(4) 1.1419(3) 0.83464(17) 0.0344(6) Uani 1 1 d . . . . .
H4AA H 0.667192 1.183246 0.804339 0.052 Uiso 1 1 calc R U . . .
H4AB H 0.860515 1.162627 0.813410 0.052 Uiso 1 1 calc R U . . .
H4AC H 0.723900 1.171045 0.882679 0.052 Uiso 1 1 calc R U . . .
C1B C 0.2233(5) 0.7115(4) 0.7233(2) 0.0379(7) Uani 1 1 d . . . . .
H1B H 0.227868 0.752931 0.769030 0.046 Uiso 1 1 calc R U . . .
C2B C 0.2033(5) 0.5711(4) 0.7283(2) 0.0368(7) Uani 1 1 d . . . . .
C3B C 0.1973(4) 0.5140(3) 0.6577(2) 0.0337(7) Uani 1 1 d . . . . .
C4B C 0.2044(4) 0.5935(3) 0.58560(19) 0.0332(7) Uani 1 1 d . . . . .
H4B H 0.195783 0.553660 0.539835 0.040 Uiso 1 1 calc R U . . .
C5B C 0.2245(4) 0.7325(3) 0.58176(19) 0.0326(7) Uani 1 1 d . . . . .
C6B C 0.2363(4) 0.7891(3) 0.6509(2) 0.0343(7) Uani 1 1 d . . . . .
N1B N 0.1852(5) 0.4952(4) 0.80083(19) 0.0480(8) Uani 1 1 d D . . . .
H1BA H 0.222(5) 0.528(4) 0.8348(19) 0.036(10) Uiso 1 1 d D . . . .
H1BB H 0.230(8) 0.418(3) 0.796(4) 0.10(2) Uiso 1 1 d D . . . .
N2B N 0.1862(4) 0.3672(3) 0.65736(18) 0.0384(6) Uani 1 1 d . . . . .
H2BA H 0.288871 0.326946 0.631768 0.058 Uiso 1 1 calc R U . . .
H2BB H 0.091659 0.356309 0.633243 0.058 Uiso 1 1 calc R U . . .
H2BC H 0.171174 0.328439 0.706879 0.058 Uiso 1 1 calc R U . . .
N3B N 0.2421(4) 0.8126(3) 0.50501(16) 0.0354(6) Uani 1 1 d . . . . .
H3BA H 0.182415 0.897222 0.509232 0.053 Uiso 1 1 calc R U . . .
H3BB H 0.194957 0.771251 0.470505 0.053 Uiso 1 1 calc R U . . .
H3BC H 0.359788 0.818237 0.488359 0.053 Uiso 1 1 calc R U . . .
N4B N 0.2724(5) 0.9318(3) 0.64795(19) 0.0447(7) Uani 1 1 d . . . . .
H4BA H 0.182741 0.988017 0.627466 0.067 Uiso 1 1 calc R U . . .
H4BB H 0.378189 0.942045 0.617967 0.067 Uiso 1 1 calc R U . . .
H4BC H 0.278266 0.952538 0.696599 0.067 Uiso 1 1 calc R U . . .
S1A S 0.24156(10) 0.67813(8) 0.97828(5) 0.0335(2) Uani 1 1 d . . . . .
O1A O 0.3486(3) 0.7511(3) 1.02078(15) 0.0422(6) Uani 1 1 d . . . . .
O2A O 0.0982(3) 0.6147(3) 1.03342(15) 0.0405(6) Uani 1 1 d . . . . .
O3A O 0.3620(3) 0.5662(3) 0.93850(16) 0.0449(6) Uani 1 1 d . . . . .
O4A O 0.1512(3) 0.7725(2) 0.91810(15) 0.0424(6) Uani 1 1 d . . . . .
S1B S 0.24531(10) 1.09374(8) 0.83525(5) 0.0335(2) Uani 1 1 d . . . . .
O1B O 0.3624(3) 1.1781(3) 0.86332(15) 0.0434(6) Uani 1 1 d . . . . .
O2B O 0.1136(3) 1.1795(3) 0.78863(16) 0.0464(6) Uani 1 1 d . . . . .
O3B O 0.1312(3) 1.0309(2) 0.90855(14) 0.0389(5) Uani 1 1 d . . . . .
H3B H 0.147148 0.946293 0.909418 0.058 Uiso 1 1 calc R U . . .
O4B O 0.3474(3) 0.9833(3) 0.79228(15) 0.0427(6) Uani 1 1 d . . . . .
S1C S 0.71223(11) 0.39565(8) 0.66761(5) 0.0356(2) Uani 1 1 d . . . . .
O1C O 0.8017(4) 0.4282(4) 0.73080(18) 0.0650(9) Uani 1 1 d . . . . .
O2C O 0.5719(4) 0.3093(3) 0.69534(19) 0.0566(7) Uani 1 1 d . . . . .
O3C O 0.8519(4) 0.3361(3) 0.60849(17) 0.0600(8) Uani 1 1 d . . . . .
O4C O 0.6178(4) 0.5275(4) 0.6303(3) 0.0913(14) Uani 1 1 d . . . . .
H4C H 0.694516 0.574774 0.606790 0.110 Uiso 1 1 calc R U . . .
S1D S 0.72978(11) 0.81700(8) 0.51295(5) 0.0365(2) Uani 1 1 d . . . . .
O1D O 0.6277(4) 0.8792(3) 0.58154(17) 0.0571(8) Uani 1 1 d . . . . .
O2D O 0.8120(4) 0.6752(3) 0.5346(2) 0.0589(8) Uani 1 1 d . . . . .
O3D O 0.6069(3) 0.8130(3) 0.45338(16) 0.0503(7) Uani 1 1 d . . . . .
O4D O 0.8766(3) 0.8986(3) 0.47748(17) 0.0463(6) Uani 1 1 d . . . . .

loop_
_atom_site_aniso_label
_atom_site_aniso_U_11
_atom_site_aniso_U_22
_atom_site_aniso_U_33
_atom_site_aniso_U_23
_atom_site_aniso_U_13
_atom_site_aniso_U_12
C1A 0.0293(15) 0.0342(16) 0.0373(17) -0.0098(14) -0.0007(12) -0.0024(12)
C2A 0.0262(14) 0.0328(16) 0.0353(17) -0.0066(13) 0.0018(12) 0.0005(12)
C3A 0.0299(15) 0.0305(16) 0.0360(17) -0.0073(13) -0.0005(12) 0.0005(12)
C4A 0.0382(17) 0.0343(17) 0.0346(17) -0.0113(14) -0.0024(13) -0.0035(13)
C5A 0.0380(17) 0.0352(17) 0.0349(17) -0.0060(14) -0.0017(13) -0.0025(13)
C6A 0.0290(15) 0.0299(15) 0.0405(18) -0.0100(13) -0.0003(13) -0.0007(12)
N1A 0.0311(13) 0.0334(14) 0.0354(14) -0.0094(12) -0.0003(11) -0.0022(11)
N2A 0.0376(14) 0.0339(14) 0.0379(15) -0.0105(12) -0.0026(12) 0.0004(11)
N3A 0.069(2) 0.0340(17) 0.0327(16) -0.0064(13) -0.0051(15) -0.0070(15)
N4A 0.0309(13) 0.0339(14) 0.0376(15) -0.0077(12) -0.0017(11) -0.0015(11)
C1B 0.0411(18) 0.0371(17) 0.0360(18) -0.0103(14) -0.0031(14) -0.0029(14)
C2B 0.0375(17) 0.0390(18) 0.0328(17) -0.0083(14) 0.0008(13) -0.0028(14)
C3B 0.0298(15) 0.0323(16) 0.0386(18) -0.0098(14) 0.0004(13) -0.0017(12)
C4B 0.0298(15) 0.0353(16) 0.0341(17) -0.0106(13) -0.0008(12) -0.0007(12)
C5B 0.0259(14) 0.0373(17) 0.0342(17) -0.0056(13) -0.0019(12) -0.0028(12)
C6B 0.0321(15) 0.0314(16) 0.0386(18) -0.0082(13) -0.0004(13) -0.0018(12)
N1B 0.075(2) 0.0402(18) 0.0322(17) -0.0074(14) -0.0068(15) -0.0146(17)
N2B 0.0386(15) 0.0347(15) 0.0401(16) -0.0099(12) 0.0011(12) 0.0008(12)
N3B 0.0335(14) 0.0372(15) 0.0351(15) -0.0078(12) -0.0038(11) -0.0002(11)
N4B 0.0566(19) 0.0382(16) 0.0418(17) -0.0100(13) -0.0081(14) -0.0074(14)
S1A 0.0301(4) 0.0327(4) 0.0365(4) -0.0072(3) -0.0012(3) -0.0003(3)
O1A 0.0331(12) 0.0518(15) 0.0445(14) -0.0153(12) -0.0052(10) -0.0059(10)
O2A 0.0298(11) 0.0451(14) 0.0435(14) -0.0002(11) 0.0014(10) -0.0032(10)
O3A 0.0375(12) 0.0376(13) 0.0567(16) -0.0120(12) 0.0072(11) -0.0021(10)
O4A 0.0461(14) 0.0405(13) 0.0413(14) -0.0028(11) -0.0100(11) -0.0041(11)
S1B 0.0297(4) 0.0345(4) 0.0361(4) -0.0096(3) -0.0020(3) -0.0007(3)
O1B 0.0353(12) 0.0500(14) 0.0478(14) -0.0210(12) 0.0016(10) -0.0092(11)
O2B 0.0334(12) 0.0513(15) 0.0502(15) 0.0095(12) -0.0046(11) -0.0022(11)
O3B 0.0406(13) 0.0354(12) 0.0378(13) -0.0035(10) 0.0016(10) -0.0010(10)
O4B 0.0401(13) 0.0448(14) 0.0431(14) -0.0180(11) 0.0006(10) 0.0002(10)
S1C 0.0351(4) 0.0340(4) 0.0366(4) -0.0071(3) -0.0026(3) 0.0001(3)
O1C 0.0468(15) 0.100(2) 0.0556(18) -0.0467(18) -0.0009(13) -0.0079(15)
O2C 0.0401(14) 0.0490(16) 0.079(2) 0.0030(14) -0.0032(13) -0.0105(12)
O3C 0.0396(14) 0.091(2) 0.0546(17) -0.0418(16) -0.0016(12) -0.0041(14)
O4C 0.0397(16) 0.082(2) 0.127(3) 0.055(2) 0.0079(18) 0.0093(16)
S1D 0.0325(4) 0.0339(4) 0.0426(5) -0.0093(3) -0.0031(3) 0.0002(3)
O1D 0.0486(15) 0.0716(19) 0.0521(17) -0.0276(15) 0.0003(13) -0.0003(14)
O2D 0.0448(15) 0.0439(15) 0.081(2) 0.0022(14) 0.0024(14) 0.0028(12)
O3D 0.0350(13) 0.0703(18) 0.0475(15) -0.0142(13) -0.0053(11) -0.0057(12)
O4D 0.0317(12) 0.0404(13) 0.0660(17) -0.0056(12) -0.0043(11) -0.0034(10)

loop_
_atom_type_symbol
_atom_type_description
_atom_type_scat_dispersion_real
_atom_type_scat_dispersion_imag
_atom_type_scat_source
C C 0.0137 0.0067 'International Tables Vol C Tables 4.2.6.8 and 6.1.1.4'
H H 0.0000 0.0000 'International Tables Vol C Tables 4.2.6.8 and 6.1.1.4'
N N 0.0241 0.0134 'International Tables Vol C Tables 4.2.6.8 and 6.1.1.4'
O O 0.0389 0.0241 'International Tables Vol C Tables 4.2.6.8 and 6.1.1.4'
S S 0.2925 0.4295 'International Tables Vol C Tables 4.2.6.8 and 6.1.1.4'

loop_
_geom_angle_atom_site_label_1
_geom_angle_atom_site_label_2
_geom_angle_atom_site_label_3
_geom_angle
_geom_angle_site_symmetry_1
_geom_angle_site_symmetry_3
C2A C1A H1A 120.3 . .
C2A C1A C6A 119.4(3) . .
C6A C1A H1A 120.3 . .
C1A C2A N1A 119.0(3) . .
C3A C2A C1A 119.2(3) . .
C3A C2A N1A 121.7(3) . .
C2A C3A N2A 119.3(3) . .
C4A C3A C2A 121.2(3) . .
C4A C3A N2A 119.4(3) . .
C3A C4A H4A 119.6 . .
C3A C4A C5A 120.8(3) . .
C5A C4A H4A 119.6 . .
C6A C5A C4A 117.3(3) . .
N3A C5A C4A 121.0(3) . .
N3A C5A C6A 121.7(3) . .
C1A C6A C5A 121.9(3) . .
C1A C6A N4A 118.8(3) . .
C5A C6A N4A 119.3(3) . .
C2A N1A H1AA 109.5 . .
C2A N1A H1AB 109.5 . .
C2A N1A H1AC 109.5 . .
H1AA N1A H1AB 109.5 . .
H1AA N1A H1AC 109.5 . .
H1AB N1A H1AC 109.5 . .
C3A N2A H2AA 109.5 . .
C3A N2A H2AB 109.5 . .
C3A N2A H2AC 109.5 . .
H2AA N2A H2AB 109.5 . .
H2AA N2A H2AC 109.5 . .
H2AB N2A H2AC 109.5 . .
C5A N3A H3AA 111(3) . .
C5A N3A H3AB 113(4) . .
H3AA N3A H3AB 115(5) . .
C6A N4A H4AA 109.5 . .
C6A N4A H4AB 109.5 . .
C6A N4A H4AC 109.5 . .
H4AA N4A H4AB 109.5 . .
H4AA N4A H4AC 109.5 . .
H4AB N4A H4AC 109.5 . .
C2B C1B H1B 119.8 . .
C6B C1B H1B 119.8 . .
C6B C1B C2B 120.4(3) . .
C1B C2B C3B 117.4(3) . .
N1B C2B C1B 120.1(3) . .
N1B C2B C3B 122.4(3) . .
C2B C3B N2B 120.8(3) . .
C4B C3B C2B 121.8(3) . .
C4B C3B N2B 117.4(3) . .
C3B C4B H4B 120.0 . .
C3B C4B C5B 119.9(3) . .
C5B C4B H4B 120.0 . .
C4B C5B N3B 119.1(3) . .
C6B C5B C4B 118.7(3) . .
C6B C5B N3B 122.0(3) . .
C1B C6B C5B 121.6(3) . .
C1B C6B N4B 118.3(3) . .
C5B C6B N4B 119.9(3) . .
C2B N1B H1BA 114(3) . .
C2B N1B H1BB 109(5) . .
H1BA N1B H1BB 113(5) . .
C3B N2B H2BA 109.5 . .
C3B N2B H2BB 109.5 . .
C3B N2B H2BC 109.5 . .
H2BA N2B H2BB 109.5 . .
H2BA N2B H2BC 109.5 . .
H2BB N2B H2BC 109.5 . .
C5B N3B H3BA 109.5 . .
C5B N3B H3BB 109.5 . .
C5B N3B H3BC 109.5 . .
H3BA N3B H3BB 109.5 . .
H3BA N3B H3BC 109.5 . .
H3BB N3B H3BC 109.5 . .
C6B N4B H4BA 109.5 . .
C6B N4B H4BB 109.5 . .
C6B N4B H4BC 109.5 . .
H4BA N4B H4BB 109.5 . .
H4BA N4B H4BC 109.5 . .
H4BB N4B H4BC 109.5 . .
O1A S1A O2A 110.68(15) . .
O1A S1A O3A 109.79(15) . .
O1A S1A O4A 111.39(15) . .
O3A S1A O2A 108.09(14) . .
O4A S1A O2A 108.09(15) . .
O4A S1A O3A 108.71(16) . .
O1B S1B O2B 110.75(16) . .
O1B S1B O3B 106.74(15) . .
O2B S1B O3B 105.78(14) . .
O4B S1B O1B 112.55(15) . .
O4B S1B O2B 111.69(16) . .
O4B S1B O3B 108.97(15) . .
S1B O3B H3B 109.5 . .
O1C S1C O3C 107.99(16) . .
O1C S1C O4C 108.8(3) . .
O2C S1C O1C 112.2(2) . .
O2C S1C O3C 113.41(18) . .
O2C S1C O4C 106.02(18) . .
O3C S1C O4C 108.3(2) . .
S1C O4C H4C 109.5 . .
O1D S1D O2D 111.12(19) . .
O1D S1D O3D 109.81(16) . .
O1D S1D O4D 110.28(17) . .
O2D S1D O3D 108.56(18) . .
O2D S1D O4D 108.46(16) . .
O4D S1D O3D 108.54(16) . .

loop_
_geom_bond_atom_site_label_1
_geom_bond_atom_site_label_2
_geom_bond_distance
_geom_bond_site_symmetry_2
C1A H1A 0.9300 .
C1A C2A 1.388(4) .
C1A C6A 1.388(5) .
C2A C3A 1.384(5) .
C2A N1A 1.451(4) .
C3A C4A 1.373(5) .
C3A N2A 1.459(4) .
C4A H4A 0.9300 .
C4A C5A 1.401(5) .
C5A C6A 1.396(5) .
C5A N3A 1.380(5) .
C6A N4A 1.457(4) .
N1A H1AA 0.8900 .
N1A H1AB 0.8900 .
N1A H1AC 0.8900 .
N2A H2AA 0.8900 .
N2A H2AB 0.8900 .
N2A H2AC 0.8900 .
N3A H3AA 0.80(3) .
N3A H3AB 0.79(3) .
N4A H4AA 0.8900 .
N4A H4AB 0.8900 .
N4A H4AC 0.8900 .
C1B H1B 0.9300 .
C1B C2B 1.398(5) .
C1B C6B 1.381(5) .
C2B C3B 1.401(5) .
C2B N1B 1.376(5) .
C3B C4B 1.385(5) .
C3B N2B 1.455(4) .
C4B H4B 0.9300 .
C4B C5B 1.386(5) .
C5B C6B 1.385(5) .
C5B N3B 1.455(4) .
C6B N4B 1.456(4) .
N1B H1BA 0.80(3) .
N1B H1BB 0.79(3) .
N2B H2BA 0.8900 .
N2B H2BB 0.8900 .
N2B H2BC 0.8900 .
N3B H3BA 0.8900 .
N3B H3BB 0.8900 .
N3B H3BC 0.8900 .
N4B H4BA 0.8900 .
N4B H4BB 0.8900 .
N4B H4BC 0.8900 .
S1A O1A 1.458(2) .
S1A O2A 1.481(2) .
S1A O3A 1.481(2) .
S1A O4A 1.477(3) .
S1B O1B 1.446(2) .
S1B O2B 1.465(3) .
S1B O3B 1.535(2) .
S1B O4B 1.444(2) .
O3B H3B 0.8200 .
S1C O1C 1.438(3) .
S1C O2C 1.434(3) .
S1C O3C 1.455(3) .
S1C O4C 1.504(3) .
O4C H4C 0.8200 .
S1D O1D 1.454(3) .
S1D O2D 1.468(3) .
S1D O3D 1.473(3) .
S1D O4D 1.468(3) .

loop_
_geom_hbond_atom_site_label_D
_geom_hbond_atom_site_label_H
_geom_hbond_atom_site_label_A
_geom_hbond_distance_DH
_geom_hbond_distance_HA
_geom_hbond_distance_DA
_geom_hbond_angle_DHA
_geom_hbond_site_symmetry_A
_geom_hbond_publ_flag
C1A H1A O3B 0.93 2.62 3.424(4) 144.9 2_677 yes
N1A H1AA O1B 0.89 1.90 2.752(4) 160.2 2_677 yes
N1A H1AB O2A 0.89 1.92 2.802(4) 169.8 1_655 yes
N1A H1AC O3A 0.89 2.11 2.879(4) 143.5 2_667 yes
N2A H2AA O2A 0.89 1.91 2.759(4) 158.9 2_667 yes
N2A H2AB O1C 0.89 1.82 2.678(4) 162.2 . yes
N2A H2AC O3A 0.89 1.93 2.805(4) 168.4 . yes
N3A H3AA O1D 0.80(3) 2.13(3) 2.900(4) 163(4) . yes
N3A H3AB O2C 0.79(3) 2.45(3) 3.245(4) 175(6) 1_565 yes
N4A H4AA O1B 0.89 2.36 2.840(4) 114.3 . yes
N4A H4AA O2C 0.89 2.27 3.095(4) 154.7 1_565 yes
N4A H4AB O2B 0.89 1.90 2.773(4) 166.6 1_655 yes
N4A H4AC O1A 0.89 1.88 2.767(4) 173.7 2_677 yes
C1B H1B O4A 0.93 2.57 3.418(4) 152.6 . yes
C1B H1B O4B 0.93 2.63 3.329(4) 132.1 . yes
N1B H1BA O3A 0.80(3) 2.28(3) 3.053(4) 165(4) . yes
N1B H1BB O1B 0.79(3) 2.62(4) 3.324(5) 148(6) 1_545 yes
N2B H2BA O2C 0.89 2.48 2.998(4) 117.2 . yes
N2B H2BA O3D 0.89 2.11 2.875(4) 143.6 2_666 yes
N2B H2BB O3C 0.89 1.93 2.803(4) 164.9 1_455 yes
N2B H2BC N1B 0.89 2.45 2.887(4) 111.0 . yes
N2B H2BC O2B 0.89 1.96 2.786(4) 154.2 1_545 yes
N3B H3BA O4D 0.89 2.02 2.882(4) 162.6 2_676 yes
N3B H3BB O3C 0.89 1.91 2.781(4) 167.3 2_666 yes
N3B H3BC O3D 0.89 1.85 2.736(4) 174.9 . yes
N4B H4BA O4D 0.89 2.08 2.826(4) 141.1 2_676 yes
N4B H4BB O1D 0.89 1.91 2.731(4) 152.2 . yes
N4B H4BB O3D 0.89 2.58 3.052(4) 113.9 2_676 yes
N4B H4BC O4B 0.89 1.86 2.732(4) 166.9 . yes
O3B H3B O4A 0.82 1.69 2.506(3) 172.2 . yes
O4C H4C O2D 0.82 1.71 2.505(4) 161.9 . yes

loop_
_geom_torsion_atom_site_label_1
_geom_torsion_atom_site_label_2
_geom_torsion_atom_site_label_3
_geom_torsion_atom_site_label_4
_geom_torsion
_geom_torsion_site_symmetry_1
_geom_torsion_site_symmetry_2
_geom_torsion_site_symmetry_3
_geom_torsion_site_symmetry_4
C1A C2A C3A C4A 2.8(5) . . . .
C1A C2A C3A N2A -173.5(3) . . . .
C2A C1A C6A C5A -1.4(5) . . . .
C2A C1A C6A N4A 179.6(3) . . . .
C2A C3A C4A C5A -0.3(5) . . . .
C3A C4A C5A C6A -3.0(5) . . . .
C3A C4A C5A N3A 175.9(3) . . . .
C4A C5A C6A C1A 3.8(5) . . . .
C4A C5A C6A N4A -177.1(3) . . . .
C6A C1A C2A C3A -2.0(5) . . . .
C6A C1A C2A N1A 173.9(3) . . . .
N1A C2A C3A C4A -173.0(3) . . . .
N1A C2A C3A N2A 10.6(4) . . . .
N2A C3A C4A C5A 176.1(3) . . . .
N3A C5A C6A C1A -175.0(3) . . . .
N3A C5A C6A N4A 4.0(5) . . . .
C1B C2B C3B C4B -2.2(5) . . . .
C1B C2B C3B N2B 176.8(3) . . . .
C2B C1B C6B C5B 2.0(5) . . . .
C2B C1B C6B N4B -174.9(3) . . . .
C2B C3B C4B C5B 2.3(5) . . . .
C3B C4B C5B C6B -0.2(5) . . . .
C3B C4B C5B N3B 176.5(3) . . . .
C4B C5B C6B C1B -1.9(5) . . . .
C4B C5B C6B N4B 175.0(3) . . . .
C6B C1B C2B C3B 0.0(5) . . . .
C6B C1B C2B N1B -178.2(3) . . . .
N1B C2B C3B C4B 176.0(3) . . . .
N1B C2B C3B N2B -5.0(5) . . . .
N2B C3B C4B C5B -176.7(3) . . . .
N3B C5B C6B C1B -178.6(3) . . . .
N3B C5B C6B N4B -1.7(5) . . . .

_cod_database_fobs_code 4519477
